data_4345978
loop_
_publ_author_name
'Yang, Mengxi'
'Gabba\"i, Fran\,cois P'

_publ_section_title
;
 Synthesis and Properties of Triarylhalostibonium Cations.
;
_journal_issue 15
_journal_name_full 'Inorganic chemistry'
_journal_page_first 8644
_journal_page_last 8650
_journal_paper_doi 10.1021/acs.inorgchem.7b00293
_journal_volume 56
_journal_year 2017
_chemical_formula_sum 'C29 H33 Cl11 Sb2'
_chemical_formula_weight 1015.00
_space_group_crystal_system orthorhombic
_space_group_IT_number 19
_space_group_name_Hall 'P 2ac 2ab'
_space_group_name_H-M_alt 'P 21 21 21'
_symmetry_space_group_name_Hall 'P 2ac 2ab'
_symmetry_space_group_name_H-M 'P 21 21 21'
_atom_sites_solution_hydrogens geom
_audit_creation_method SHELXL-2014/7
_cell_angle_alpha 90
_cell_angle_beta 90
_cell_angle_gamma 90
_cell_formula_units_Z 4
_cell_length_a 13.1353(6)
_cell_length_b 14.9499(6)
_cell_length_c 21.8393(10)
_cell_measurement_reflns_used 4610
_cell_measurement_temperature 110(2)
_cell_measurement_theta_max 23.00
_cell_measurement_theta_min 3.10
_cell_volume 4288.6(3)
_computing_cell_refinement 'Bruker SAINT'
_computing_data_collection 'Bruker APEX2'
_computing_data_reduction 'Bruker SAINT'
_computing_molecular_graphics 'Bruker SHELXTL'
_computing_publication_material 'Bruker SHELXTL'
_computing_structure_refinement 'SHELXL-2014/7 (Sheldrick, 2014)'
_computing_structure_solution 'SHELXS-97 (Sheldrick 2008)'
_diffrn_ambient_temperature 110(2)
_diffrn_measured_fraction_theta_full 0.998
_diffrn_measured_fraction_theta_max 0.994
_diffrn_measurement_device_type 'Bruker APEX-II CCD'
_diffrn_measurement_method '\f and \w scans'
_diffrn_radiation_type MoK\a
_diffrn_radiation_wavelength 0.71073
_diffrn_reflns_av_R_equivalents 0.1231
_diffrn_reflns_av_unetI/netI 0.0695
_diffrn_reflns_Laue_measured_fraction_full 0.998
_diffrn_reflns_Laue_measured_fraction_max 0.994
_diffrn_reflns_limit_h_max 17
_diffrn_reflns_limit_h_min -17
_diffrn_reflns_limit_k_max 19
_diffrn_reflns_limit_k_min -19
_diffrn_reflns_limit_l_max 29
_diffrn_reflns_limit_l_min -29
_diffrn_reflns_number 73310
_diffrn_reflns_point_group_measured_fraction_full 0.999
_diffrn_reflns_point_group_measured_fraction_max 0.994
_diffrn_reflns_theta_full 25.242
_diffrn_reflns_theta_max 28.368
_diffrn_reflns_theta_min 1.651
_exptl_absorpt_coefficient_mu 1.964
_exptl_absorpt_correction_T_max 0.7457
_exptl_absorpt_correction_T_min 0.6150
_exptl_absorpt_correction_type multi-scan
_exptl_absorpt_process_details sadabs
_exptl_crystal_colour colorless
_exptl_crystal_density_diffrn 1.572
_exptl_crystal_description block
_exptl_crystal_F_000 1984
_exptl_crystal_size_max 0.210
_exptl_crystal_size_mid 0.130
_exptl_crystal_size_min 0.090
_refine_diff_density_max 1.389
_refine_diff_density_min -1.831
_refine_diff_density_rms 0.144
_refine_ls_abs_structure_details
; 
 Refined as an inversion twin. 
;
_refine_ls_abs_structure_Flack -0.02(4)
_refine_ls_extinction_method none
_refine_ls_goodness_of_fit_ref 1.032
_refine_ls_hydrogen_treatment riding
_refine_ls_matrix_type full
_refine_ls_number_parameters 377
_refine_ls_number_reflns 10681
_refine_ls_number_restraints 6
_refine_ls_restrained_S_all 1.033
_refine_ls_R_factor_all 0.0812
_refine_ls_R_factor_gt 0.0520
_refine_ls_shift/su_max 0.001
_refine_ls_shift/su_mean 0.000
_refine_ls_structure_factor_coef Fsqd
_refine_ls_weighting_details 'w=1/[\s^2^(Fo^2^)+(0.0649P)^2^+7.0161P] where P=(Fo^2^+2Fc^2^)/3'
_refine_ls_weighting_scheme calc
_refine_ls_wR_factor_gt 0.1239
_refine_ls_wR_factor_ref 0.1421
_reflns_Friedel_coverage 0.815
_reflns_Friedel_fraction_full 1.000
_reflns_Friedel_fraction_max 0.995
_reflns_number_gt 7901
_reflns_number_total 10681
_reflns_threshold_expression 'I > 2\s(I)'
_cod_data_source_file ic7b00293_si_003.cif
_cod_data_source_block 6_[Mes3SbCl][SbCl6]
_cod_database_code 4345978
_shelx_shelxl_version_number 2014/7
_shelx_space_group_comment
; 
The symmetry employed for this shelxl refinement is uniquely defined 
by the following loop, which should always be used as a source of 
symmetry information in preference to the above space-group names. 
They are only intended as comments. 
;
_shelx_estimated_absorpt_t_min 0.683
_shelx_estimated_absorpt_t_max 0.843

loop_
_space_group_symop_operation_xyz
'x, y, z'
'-x+1/2, -y, z+1/2'
'x+1/2, -y+1/2, -z'
'-x, y+1/2, -z+1/2'

loop_
_atom_site_label
_atom_site_type_symbol
_atom_site_fract_x
_atom_site_fract_y
_atom_site_fract_z
_atom_site_U_iso_or_equiv
_atom_site_adp_type
_atom_site_occupancy
_atom_site_site_symmetry_order
_atom_site_calc_flag
_atom_site_refinement_flags_posn
_atom_site_refinement_flags_adp
Sb1 Sb 0.49105(4) 0.19069(3) 0.25188(3) 0.02489(14) Uani 1 1 d . .
C1 C 0.3740(7) 0.1624(7) 0.1884(4) 0.026(2) Uani 1 1 d . .
Cl1 Cl 0.4898(2) 0.34599(15) 0.25213(14) 0.0438(6) Uani 1 1 d . .
Cl2 Cl 0.0862(2) 0.4102(2) 0.16151(13) 0.0415(6) Uani 1 1 d . .
Sb2 Sb 0.00632(5) 0.50027(4) 0.08648(3) 0.02784(15) Uani 1 1 d . .
C2 C 0.2835(8) 0.2079(7) 0.1918(5) 0.032(2) Uani 1 1 d . .
C10 C 0.6387(7) 0.1639(7) 0.2210(5) 0.027(2) Uani 1 1 d . .
C9 C 0.4877(7) 0.0417(6) 0.1399(4) 0.0286(19) Uani 1 1 d . .
H9A H 0.4767 -0.0079 0.1114 0.043 Uiso 1 1 calc R U
H9B H 0.5014 0.0180 0.1809 0.043 Uiso 1 1 calc R U
H9C H 0.5459 0.0775 0.1262 0.043 Uiso 1 1 calc R U
C8 C 0.1555(9) 0.1315(9) 0.0445(6) 0.046(3) Uani 1 1 d . .
H8A H 0.1905 0.1143 0.0067 0.068 Uiso 1 1 calc R U
H8B H 0.1209 0.1889 0.0384 0.068 Uiso 1 1 calc R U
H8C H 0.1054 0.0856 0.0552 0.068 Uiso 1 1 calc R U
C19 C 0.4585(7) 0.1640(7) 0.3445(4) 0.027(2) Uani 1 1 d . .
C18 C 0.6598(8) 0.0465(9) 0.3058(5) 0.035(3) Uani 1 1 d . .
H18A H 0.5908 0.0265 0.2958 0.052 Uiso 1 1 calc R U
H18B H 0.6583 0.0818 0.3436 0.052 Uiso 1 1 calc R U
H18C H 0.7040 -0.0056 0.3115 0.052 Uiso 1 1 calc R U
C17 C 0.9505(10) 0.1243(15) 0.1671(8) 0.083(6) Uani 1 1 d . .
H17A H 0.9609 0.0602 0.1600 0.124 Uiso 1 1 calc R U
H17B H 0.9963 0.1447 0.1997 0.124 Uiso 1 1 calc R U
H17C H 0.9651 0.1574 0.1294 0.124 Uiso 1 1 calc R U
C16 C 0.6123(10) 0.2692(10) 0.1296(6) 0.044(3) Uani 1 1 d . .
H16A H 0.6484 0.2827 0.0914 0.067 Uiso 1 1 calc R U
H16B H 0.5984 0.3250 0.1516 0.067 Uiso 1 1 calc R U
H16C H 0.5480 0.2391 0.1202 0.067 Uiso 1 1 calc R U
C15 C 0.7005(7) 0.1034(7) 0.2542(5) 0.033(2) Uani 1 1 d . .
C14 C 0.8021(9) 0.0937(10) 0.2371(5) 0.047(3) Uani 1 1 d . .
H14 H 0.8456 0.0553 0.2598 0.056 Uiso 1 1 calc R U
C13 C 0.8405(9) 0.1408(11) 0.1862(6) 0.051(3) Uani 1 1 d . .
C12 C 0.7762(9) 0.1953(11) 0.1533(6) 0.050(3) Uani 1 1 d . .
H12 H 0.8023 0.2246 0.1181 0.060 Uiso 1 1 calc R U
C11 C 0.6770(8) 0.2093(8) 0.1686(5) 0.035(2) Uani 1 1 d . .
C20 C 0.5138(9) 0.2085(7) 0.3902(4) 0.033(2) Uani 1 1 d . .
C23 C 0.3520(8) 0.0945(7) 0.4197(5) 0.032(2) Uani 1 1 d . .
H23 H 0.2986 0.0542 0.4299 0.039 Uiso 1 1 calc R U
C24 C 0.3821(8) 0.1026(7) 0.3591(5) 0.027(2) Uani 1 1 d . .
C25 C 0.6027(9) 0.2679(9) 0.3781(5) 0.040(3) Uani 1 1 d . .
H25A H 0.6331 0.2522 0.3385 0.059 Uiso 1 1 calc R U
H25B H 0.6535 0.2600 0.4106 0.059 Uiso 1 1 calc R U
H25C H 0.5802 0.3303 0.3773 0.059 Uiso 1 1 calc R U
C26 C 0.3615(11) 0.1362(9) 0.5317(5) 0.046(3) Uani 1 1 d . .
H26A H 0.3401 0.1952 0.5463 0.069 Uiso 1 1 calc R U
H26B H 0.4172 0.1139 0.5573 0.069 Uiso 1 1 calc R U
H26C H 0.3039 0.0947 0.5338 0.069 Uiso 1 1 calc R U
C27 C 0.3305(8) 0.0431(8) 0.3117(5) 0.031(2) Uani 1 1 d . .
H27A H 0.2808 0.0785 0.2885 0.046 Uiso 1 1 calc R U
H27B H 0.2956 -0.0063 0.3324 0.046 Uiso 1 1 calc R U
H27C H 0.3818 0.0190 0.2836 0.046 Uiso 1 1 calc R U
C22 C 0.3977(8) 0.1437(7) 0.4658(5) 0.033(2) Uani 1 1 d . .
C21 C 0.4781(9) 0.1980(7) 0.4508(4) 0.036(2) Uani 1 1 d . .
H21 H 0.5114 0.2299 0.4827 0.044 Uiso 1 1 calc R U
Cl7 Cl -0.0625(2) 0.5906(2) 0.16413(13) 0.0398(6) Uani 1 1 d . .
C7 C 0.2540(9) 0.2668(8) 0.2455(6) 0.045(3) Uani 1 1 d . .
H7A H 0.2820 0.3270 0.2395 0.068 Uiso 1 1 calc R U
H7B H 0.2814 0.2413 0.2834 0.068 Uiso 1 1 calc R U
H7C H 0.1797 0.2703 0.2484 0.068 Uiso 1 1 calc R U
Cl62 Cl 0.7387(5) -0.0498(4) 0.1288(3) 0.1117(14) Uani 1 1 d D .
Cl61 Cl 0.8104(4) -0.2103(4) 0.0730(3) 0.1117(14) Uani 1 1 d D .
C60 C 0.7108(15) -0.1327(14) 0.0745(11) 0.1117(14) Uani 1 1 d D .
Cl32 Cl 0.9410(4) 0.0337(4) -0.0534(3) 0.120(3) Uani 1 1 d D .
Cl31 Cl 0.8817(3) 0.2080(2) -0.01140(16) 0.0557(8) Uani 1 1 d D .
C30 C 0.8399(12) 0.1066(12) -0.0410(14) 0.123(11) Uani 1 1 d D .
Cl6 Cl 0.0747(2) 0.4062(2) 0.00946(13) 0.0482(8) Uani 1 1 d . .
C6 C 0.3943(7) 0.0994(6) 0.1418(4) 0.0225(19) Uani 1 1 d . .
Cl5 Cl -0.13857(19) 0.40697(17) 0.09042(13) 0.0372(6) Uani 1 1 d . .
C5 C 0.3222(8) 0.0922(7) 0.0956(4) 0.028(2) Uani 1 1 d . .
H5 H 0.3352 0.0525 0.0626 0.033 Uiso 1 1 calc R U
Cl4 Cl 0.1515(2) 0.5932(2) 0.08156(14) 0.0484(7) Uani 1 1 d . .
C4 C 0.2321(7) 0.1404(8) 0.0956(4) 0.031(2) Uani 1 1 d . .
Cl3 Cl -0.0737(2) 0.58885(19) 0.01125(12) 0.0384(6) Uani 1 1 d . .
C3 C 0.2133(7) 0.1969(8) 0.1446(5) 0.030(2) Uani 1 1 d . .
H3 H 0.1509 0.2288 0.1461 0.036 Uiso 1 1 calc R U

loop_
_atom_site_aniso_label
_atom_site_aniso_U_11
_atom_site_aniso_U_22
_atom_site_aniso_U_33
_atom_site_aniso_U_23
_atom_site_aniso_U_13
_atom_site_aniso_U_12
Sb1 0.0280(3) 0.0243(3) 0.0224(2) -0.0001(3) -0.0014(3) -0.0016(3)
C1 0.031(5) 0.029(5) 0.017(4) 0.002(4) -0.002(4) 0.000(4)
Cl1 0.0594(16) 0.0248(10) 0.0471(13) 0.0017(12) -0.0063(18) -0.0023(12)
Cl2 0.0460(16) 0.0427(16) 0.0357(14) 0.0079(12) -0.0090(12) 0.0082(13)
Sb2 0.0273(3) 0.0310(3) 0.0252(3) 0.0026(2) -0.0023(3) 0.0006(3)
C2 0.035(5) 0.032(6) 0.029(5) 0.002(4) 0.002(4) 0.004(4)
C10 0.027(5) 0.026(5) 0.029(5) -0.001(4) 0.003(4) -0.005(4)
C9 0.027(5) 0.031(5) 0.028(4) -0.003(4) -0.005(4) 0.007(4)
C8 0.036(6) 0.057(8) 0.044(7) -0.001(6) -0.011(5) 0.010(6)
C19 0.028(5) 0.030(5) 0.022(4) 0.003(4) 0.002(3) -0.006(4)
C18 0.031(5) 0.044(7) 0.029(5) 0.007(5) -0.002(4) 0.005(5)
C17 0.030(7) 0.138(17) 0.080(11) 0.016(12) 0.017(7) -0.016(9)
C16 0.055(7) 0.045(7) 0.033(6) 0.010(6) -0.004(5) 0.002(6)
C15 0.027(4) 0.040(6) 0.031(5) 0.007(5) 0.000(5) -0.004(4)
C14 0.031(5) 0.073(9) 0.037(6) 0.002(6) -0.004(5) 0.000(6)
C13 0.031(6) 0.077(10) 0.044(7) 0.007(7) 0.004(5) -0.010(6)
C12 0.035(6) 0.080(10) 0.035(6) 0.005(7) 0.012(5) -0.010(7)
C11 0.042(6) 0.034(6) 0.027(5) 0.003(5) 0.008(4) -0.012(5)
C20 0.040(6) 0.033(5) 0.027(4) -0.003(4) -0.008(4) -0.008(5)
C23 0.029(5) 0.035(6) 0.033(5) -0.002(5) 0.002(4) 0.002(4)
C24 0.026(5) 0.030(5) 0.026(5) -0.004(4) 0.002(4) 0.003(4)
C25 0.047(7) 0.039(6) 0.032(6) -0.011(5) -0.007(5) -0.013(6)
C26 0.063(8) 0.052(8) 0.024(5) -0.003(5) 0.003(5) -0.007(6)
C27 0.026(5) 0.036(6) 0.030(5) -0.005(5) -0.003(4) 0.000(4)
C22 0.041(6) 0.033(6) 0.025(5) 0.001(4) 0.002(4) 0.000(5)
C21 0.050(6) 0.038(6) 0.021(4) -0.007(4) -0.005(4) -0.003(5)
Cl7 0.0440(15) 0.0383(15) 0.0370(14) -0.0098(12) 0.0001(11) 0.0002(12)
C7 0.046(6) 0.049(6) 0.041(7) -0.008(7) -0.011(6) 0.021(5)
Cl62 0.099(3) 0.097(3) 0.140(4) -0.035(3) 0.012(2) 0.018(2)
Cl61 0.099(3) 0.097(3) 0.140(4) -0.035(3) 0.012(2) 0.018(2)
C60 0.099(3) 0.097(3) 0.140(4) -0.035(3) 0.012(2) 0.018(2)
Cl32 0.095(3) 0.099(4) 0.166(5) -0.090(4) -0.076(4) 0.052(3)
Cl31 0.066(2) 0.0478(19) 0.0534(18) 0.0006(15) -0.0029(15) 0.0128(16)
C30 0.055(10) 0.074(13) 0.24(3) -0.086(17) -0.056(14) 0.032(9)
Cl6 0.0510(17) 0.062(2) 0.0315(14) -0.0059(13) 0.0023(12) 0.0181(15)
C6 0.025(4) 0.019(5) 0.024(4) 0.002(4) 0.001(4) 0.001(4)
Cl5 0.0345(12) 0.0324(13) 0.0448(15) -0.0010(12) 0.0000(11) -0.0053(10)
C5 0.033(5) 0.031(5) 0.020(4) -0.003(4) -0.001(4) 0.004(4)
Cl4 0.0360(14) 0.0631(19) 0.0460(16) 0.0116(15) -0.0067(12) -0.0168(13)
C4 0.029(5) 0.044(6) 0.021(5) -0.005(4) -0.003(4) 0.001(4)
Cl3 0.0452(15) 0.0348(14) 0.0351(13) 0.0066(11) -0.0100(11) -0.0010(12)
C3 0.020(4) 0.040(6) 0.031(5) 0.003(5) -0.002(4) 0.007(4)

loop_
_atom_type_symbol
_atom_type_description
_atom_type_scat_dispersion_real
_atom_type_scat_dispersion_imag
_atom_type_scat_source
C C 0.0033 0.0016 'International Tables Vol C Tables 4.2.6.8 and 6.1.1.4'
H H 0.0000 0.0000 'International Tables Vol C Tables 4.2.6.8 and 6.1.1.4'
Cl Cl 0.1484 0.1585 'International Tables Vol C Tables 4.2.6.8 and 6.1.1.4'
Sb Sb -0.5866 1.5461 'International Tables Vol C Tables 4.2.6.8 and 6.1.1.4'

loop_
_geom_angle_atom_site_label_1
_geom_angle_atom_site_label_2
_geom_angle_atom_site_label_3
_geom_angle
C10 Sb1 C19 117.5(4)
C10 Sb1 C1 115.2(4)
C19 Sb1 C1 116.4(4)
C10 Sb1 Cl1 101.4(3)
C19 Sb1 Cl1 100.7(3)
C1 Sb1 Cl1 101.3(3)
C2 C1 C6 122.2(9)
C2 C1 Sb1 119.8(7)
C6 C1 Sb1 118.0(7)
Cl7 Sb2 Cl3 90.48(10)
Cl7 Sb2 Cl5 90.19(10)
Cl3 Sb2 Cl5 89.88(10)
Cl7 Sb2 Cl4 90.29(11)
Cl3 Sb2 Cl4 89.87(10)
Cl5 Sb2 Cl4 179.46(12)
Cl7 Sb2 Cl2 89.88(11)
Cl3 Sb2 Cl2 179.48(11)
Cl5 Sb2 Cl2 89.76(10)
Cl4 Sb2 Cl2 90.49(11)
Cl7 Sb2 Cl6 178.70(12)
Cl3 Sb2 Cl6 90.45(11)
Cl5 Sb2 Cl6 88.90(11)
Cl4 Sb2 Cl6 90.62(12)
Cl2 Sb2 Cl6 89.17(10)
C1 C2 C3 118.4(10)
C1 C2 C7 123.3(9)
C3 C2 C7 118.2(9)
C15 C10 C11 120.9(9)
C15 C10 Sb1 119.3(7)
C11 C10 Sb1 119.8(8)
C6 C9 H9A 109.5
C6 C9 H9B 109.5
H9A C9 H9B 109.5
C6 C9 H9C 109.5
H9A C9 H9C 109.5
H9B C9 H9C 109.5
C4 C8 H8A 109.5
C4 C8 H8B 109.5
H8A C8 H8B 109.5
C4 C8 H8C 109.5
H8A C8 H8C 109.5
H8B C8 H8C 109.5
C24 C19 C20 121.4(9)
C24 C19 Sb1 119.4(7)
C20 C19 Sb1 119.3(7)
C15 C18 H18A 109.5
C15 C18 H18B 109.5
H18A C18 H18B 109.5
C15 C18 H18C 109.5
H18A C18 H18C 109.5
H18B C18 H18C 109.5
C13 C17 H17A 109.5
C13 C17 H17B 109.5
H17A C17 H17B 109.5
C13 C17 H17C 109.5
H17A C17 H17C 109.5
H17B C17 H17C 109.5
C11 C16 H16A 109.5
C11 C16 H16B 109.5
H16A C16 H16B 109.5
C11 C16 H16C 109.5
H16A C16 H16C 109.5
H16B C16 H16C 109.5
C14 C15 C10 118.6(10)
C14 C15 C18 118.7(10)
C10 C15 C18 122.7(9)
C15 C14 C13 120.1(11)
C15 C14 H14 119.9
C13 C14 H14 119.9
C12 C13 C14 119.1(11)
C12 C13 C17 122.4(13)
C14 C13 C17 118.3(13)
C11 C12 C13 123.5(12)
C11 C12 H12 118.3
C13 C12 H12 118.3
C12 C11 C10 117.6(11)
C12 C11 C16 119.6(11)
C10 C11 C16 122.8(10)
C19 C20 C21 116.2(9)
C19 C20 C25 124.2(9)
C21 C20 C25 119.5(9)
C22 C23 C24 121.5(10)
C22 C23 H23 119.2
C24 C23 H23 119.2
C23 C24 C19 118.8(9)
C23 C24 C27 118.1(9)
C19 C24 C27 123.1(9)
C20 C25 H25A 109.5
C20 C25 H25B 109.5
H25A C25 H25B 109.5
C20 C25 H25C 109.5
H25A C25 H25C 109.5
H25B C25 H25C 109.5
C22 C26 H26A 109.5
C22 C26 H26B 109.5
H26A C26 H26B 109.5
C22 C26 H26C 109.5
H26A C26 H26C 109.5
H26B C26 H26C 109.5
C24 C27 H27A 109.5
C24 C27 H27B 109.5
H27A C27 H27B 109.5
C24 C27 H27C 109.5
H27A C27 H27C 109.5
H27B C27 H27C 109.5
C21 C22 C23 118.4(9)
C21 C22 C26 120.7(10)
C23 C22 C26 120.9(10)
C22 C21 C20 123.0(9)
C22 C21 H21 118.5
C20 C21 H21 118.5
C2 C7 H7A 109.5
C2 C7 H7B 109.5
H7A C7 H7B 109.5
C2 C7 H7C 109.5
H7A C7 H7C 109.5
H7B C7 H7C 109.5
Cl61 C60 Cl62 109.0(11)
Cl31 C30 Cl32 111.3(9)
C5 C6 C1 116.5(9)
C5 C6 C9 119.6(8)
C1 C6 C9 123.9(9)
C4 C5 C6 122.9(9)
C4 C5 H5 118.5
C6 C5 H5 118.5
C5 C4 C3 117.9(9)
C5 C4 C8 121.7(10)
C3 C4 C8 120.4(9)
C4 C3 C2 121.8(9)
C4 C3 H3 119.1
C2 C3 H3 119.1

loop_
_geom_bond_atom_site_label_1
_geom_bond_atom_site_label_2
_geom_bond_distance
Sb1 C10 2.092(10)
Sb1 C19 2.105(9)
Sb1 C1 2.112(9)
Sb1 Cl1 2.322(2)
C1 C2 1.371(14)
C1 C6 1.412(14)
Cl2 Sb2 2.366(3)
Sb2 Cl7 2.349(3)
Sb2 Cl3 2.357(3)
Sb2 Cl5 2.361(3)
Sb2 Cl4 2.363(3)
Sb2 Cl6 2.370(3)
C2 C3 1.391(14)
C2 C7 1.518(16)
C10 C15 1.415(14)
C10 C11 1.421(14)
C9 C6 1.500(13)
C9 H9A 0.9800
C9 H9B 0.9800
C9 H9C 0.9800
C8 C4 1.508(14)
C8 H8A 0.9800
C8 H8B 0.9800
C8 H8C 0.9800
C19 C24 1.397(14)
C19 C20 1.403(13)
C18 C15 1.510(15)
C18 H18A 0.9800
C18 H18B 0.9800
C18 H18C 0.9800
C17 C13 1.523(18)
C17 H17A 0.9800
C17 H17B 0.9800
C17 H17C 0.9800
C16 C11 1.500(17)
C16 H16A 0.9800
C16 H16B 0.9800
C16 H16C 0.9800
C15 C14 1.394(15)
C14 C13 1.410(18)
C14 H14 0.9500
C13 C12 1.38(2)
C12 C11 1.361(16)
C12 H12 0.9500
C20 C21 1.413(14)
C20 C25 1.490(16)
C23 C22 1.383(15)
C23 C24 1.387(15)
C23 H23 0.9500
C24 C27 1.525(15)
C25 H25A 0.9800
C25 H25B 0.9800
C25 H25C 0.9800
C26 C22 1.519(15)
C26 H26A 0.9800
C26 H26B 0.9800
C26 H26C 0.9800
C27 H27A 0.9800
C27 H27B 0.9800
C27 H27C 0.9800
C22 C21 1.372(15)
C21 H21 0.9500
C7 H7A 0.9800
C7 H7B 0.9800
C7 H7C 0.9800
Cl62 C60 1.753(18)
Cl61 C60 1.749(18)
Cl32 C30 1.739(14)
Cl31 C30 1.737(15)
C6 C5 1.388(14)
C5 C4 1.385(14)
C5 H5 0.9500
C4 C3 1.387(15)
C3 H3 0.9500

loop_
_geom_torsion_atom_site_label_1
_geom_torsion_atom_site_label_2
_geom_torsion_atom_site_label_3
_geom_torsion_atom_site_label_4
_geom_torsion
C6 C1 C2 C3 -5.5(16)
Sb1 C1 C2 C3 171.4(8)
C6 C1 C2 C7 171.8(10)
Sb1 C1 C2 C7 -11.3(15)
C11 C10 C15 C14 4.4(16)
Sb1 C10 C15 C14 -173.0(9)
C11 C10 C15 C18 -173.3(10)
Sb1 C10 C15 C18 9.3(14)
C10 C15 C14 C13 -2.6(18)
C18 C15 C14 C13 175.2(12)
C15 C14 C13 C12 -1(2)
C15 C14 C13 C17 -176.8(14)
C14 C13 C12 C11 3(2)
C17 C13 C12 C11 178.4(15)
C13 C12 C11 C10 -1(2)
C13 C12 C11 C16 -179.3(14)
C15 C10 C11 C12 -2.7(16)
Sb1 C10 C11 C12 174.7(9)
C15 C10 C11 C16 175.7(11)
Sb1 C10 C11 C16 -6.9(15)
C24 C19 C20 C21 -9.0(16)
Sb1 C19 C20 C21 170.7(8)
C24 C19 C20 C25 173.8(11)
Sb1 C19 C20 C25 -6.5(15)
C22 C23 C24 C19 -1.9(16)
C22 C23 C24 C27 177.7(10)
C20 C19 C24 C23 8.4(16)
Sb1 C19 C24 C23 -171.4(8)
C20 C19 C24 C27 -171.2(10)
Sb1 C19 C24 C27 9.1(14)
C24 C23 C22 C21 -3.4(16)
C24 C23 C22 C26 178.1(11)
C23 C22 C21 C20 2.5(17)
C26 C22 C21 C20 -178.9(11)
C19 C20 C21 C22 3.5(17)
C25 C20 C21 C22 -179.1(11)
C2 C1 C6 C5 6.4(14)
Sb1 C1 C6 C5 -170.5(7)
C2 C1 C6 C9 -173.8(10)
Sb1 C1 C6 C9 9.3(13)
C1 C6 C5 C4 -3.0(15)
C9 C6 C5 C4 177.2(10)
C6 C5 C4 C3 -1.2(16)
C6 C5 C4 C8 179.6(10)
C5 C4 C3 C2 2.2(16)
C8 C4 C3 C2 -178.5(11)
C1 C2 C3 C4 1.0(16)
C7 C2 C3 C4 -176.5(11)
